data_4501571
loop_
_publ_author_name
'Hulvey, Zeric'
'Furman, Joshua D.'
'Turner, Sara A.'
'Tang, Min'
'Cheetham, Anthony K.'

_publ_section_title
;
 Dimensionality Trends in Metal&#x2212;Organic Frameworks Containing
 Perfluorinated or Nonfluorinated Benzenedicarboxylates
;
_journal_issue 5
_journal_name_full 'Crystal Growth &amp; Design'
_journal_page_first 2041
_journal_paper_doi 10.1021/cg100121n
_journal_volume 10
_journal_year 2010
_chemical_formula_sum 'C60 H64 N6 Ni3 O20'
_chemical_formula_weight 1365.27
_chemical_name_common Nickel-bipyridylethane-isophthalate
_chemical_name_systematic
; 
 ? 
;
_space_group_IT_number 11
_symmetry_cell_setting monoclinic
_symmetry_space_group_name_Hall '-P 2yb'
_symmetry_space_group_name_H-M 'P 1 21/m 1'
_atom_sites_solution_hydrogens geom
_atom_sites_solution_primary direct
_atom_sites_solution_secondary difmap
_audit_creation_method SHELXL-97
_cell_angle_alpha 90.00
_cell_angle_beta 107.234(2)
_cell_angle_gamma 90.00
_cell_formula_units_Z 2
_cell_length_a 10.1103(9)
_cell_length_b 26.854(3)
_cell_length_c 13.3316(12)
_cell_measurement_temperature 293(2)
_cell_volume 3457.0(6)
_computing_cell_refinement 'Bruker XSCANS'
_computing_data_collection 'Bruker XSCANS'
_computing_data_reduction 'Bruker SHELXTL'
_computing_molecular_graphics 'Bruker SHELXTL'
_computing_publication_material 'Bruker SHELXTL'
_computing_structure_refinement 'SHELXL-97 (Sheldrick, 1997)'
_computing_structure_solution 'SHELXS-97 (Sheldrick, 1990)'
_diffrn_ambient_temperature 293(2)
_diffrn_measured_fraction_theta_full 0.996
_diffrn_measured_fraction_theta_max 0.996
_diffrn_measurement_device_type 'Area Detector CCD'
_diffrn_measurement_method 'Phi and Omega Scans'
_diffrn_radiation_monochromator graphite
_diffrn_radiation_source 'fine-focus sealed tube'
_diffrn_radiation_type MoK\a
_diffrn_radiation_wavelength 0.71073
_diffrn_reflns_av_R_equivalents 0.0845
_diffrn_reflns_av_sigmaI/netI 0.1042
_diffrn_reflns_limit_h_max 11
_diffrn_reflns_limit_h_min -11
_diffrn_reflns_limit_k_max 29
_diffrn_reflns_limit_k_min -29
_diffrn_reflns_limit_l_max 12
_diffrn_reflns_limit_l_min -14
_diffrn_reflns_number 22761
_diffrn_reflns_theta_full 23.31
_diffrn_reflns_theta_max 23.31
_diffrn_reflns_theta_min 1.60
_exptl_absorpt_coefficient_mu 0.880
_exptl_absorpt_correction_T_max 0.908
_exptl_absorpt_correction_T_min 0.712
_exptl_absorpt_correction_type multi-scan
_exptl_absorpt_process_details SADABS
_exptl_crystal_colour green
_exptl_crystal_density_diffrn 1.312
_exptl_crystal_density_method 'not measured'
_exptl_crystal_description block
_exptl_crystal_F_000 1420
_exptl_crystal_size_max 0.26
_exptl_crystal_size_mid 0.21
_exptl_crystal_size_min 0.11
_refine_diff_density_max 2.488
_refine_diff_density_min -1.687
_refine_diff_density_rms 0.150
_refine_ls_extinction_method none
_refine_ls_goodness_of_fit_ref 0.927
_refine_ls_hydrogen_treatment mixed
_refine_ls_matrix_type full
_refine_ls_number_parameters 429
_refine_ls_number_reflns 5102
_refine_ls_number_restraints 19
_refine_ls_restrained_S_all 0.928
_refine_ls_R_factor_all 0.1379
_refine_ls_R_factor_gt 0.0848
_refine_ls_shift/su_max 0.002
_refine_ls_shift/su_mean 0.000
_refine_ls_structure_factor_coef Fsqd
_refine_ls_weighting_details 'calc w=1/[\s^2^(Fo^2^)+(0.1920P)^2^+0.0000P] where P=(Fo^2^+2Fc^2^)/3'
_refine_ls_weighting_scheme calc
_refine_ls_wR_factor_gt 0.2414
_refine_ls_wR_factor_ref 0.2767
_reflns_number_gt 2824
_reflns_number_total 5102
_reflns_threshold_expression >2sigma(I)
_cod_data_source_file cg100121n_si_002.cif
_cod_data_source_block compound_4
_cod_depositor_comments
;
The following automatic conversions were performed:

'_symmetry_cell_setting' value 'Monoclinic' changed to 'monoclinic'
according to /home/saulius/struct/CIF-dictionaries/cif_core.dic
dictionary named 'cif_core.dic' version 2.4.2 from 2011-04-26.

Automatic conversion script
Id: cif_fix_values 1715 2011-07-08 13:25:40Z adriana 
;
_cod_original_cell_volume 3457.1(5)
_cod_original_sg_symbol_H-M P2(1)/m
_cod_database_code 4501571

loop_
_symmetry_equiv_pos_as_xyz
'x, y, z'
'-x, y+1/2, -z'
'-x, -y, -z'
'x, -y-1/2, z'

loop_
_atom_site_label
_atom_site_type_symbol
_atom_site_fract_x
_atom_site_fract_y
_atom_site_fract_z
_atom_site_U_iso_or_equiv
_atom_site_adp_type
_atom_site_occupancy
_atom_site_symmetry_multiplicity
_atom_site_calc_flag
_atom_site_refinement_flags
_atom_site_disorder_assembly
_atom_site_disorder_group
Ni1 Ni 0.96037(11) 0.10166(4) 0.61312(9) 0.0327(4) Uani 1 1 d D . .
Ni2 Ni 0.49930(15) 0.2500 -0.01039(13) 0.0321(5) Uani 1 2 d SD . .
C1 C 0.1921(14) 0.2500 0.1962(12) 0.053(4) Uani 1 2 d S . .
H1 H 0.2879 0.2500 0.2249 0.064 Uiso 1 2 calc SR . .
C2 C 0.1327(13) 0.2500 0.0891(10) 0.039(3) Uani 1 2 d S A .
C3 C 0.2224(13) 0.2500 0.0180(12) 0.044(4) Uani 1 2 d S . .
C4 C -0.0093(12) 0.2500 0.0490(11) 0.036(3) Uani 1 2 d S . .
H4 H -0.0496 0.2500 -0.0234 0.043 Uiso 1 2 calc SR A .
C5 C -0.0327(13) 0.2500 0.2205(11) 0.043(3) Uani 1 2 d S . .
H5 H -0.0896 0.2500 0.2641 0.051 Uiso 1 2 calc SR A .
C6 C 0.3639(10) 0.0059(4) 0.6457(7) 0.045(3) Uani 1 1 d . . .
H6 H 0.2826 -0.0070 0.6543 0.054 Uiso 1 1 calc R . .
C7 C 0.1032(16) 0.2500 0.2639(12) 0.073(5) Uani 1 2 d S A .
H7 H 0.1410 0.2500 0.3365 0.088 Uiso 1 2 calc SR . .
C8 C 0.8982(10) 0.0908(4) 1.2382(7) 0.044(3) Uani 1 1 d . . .
C9 C 0.9730(9) 0.0567(3) 1.3062(7) 0.038(2) Uani 1 1 d . . .
H9 H 1.0149 0.0307 1.2810 0.046 Uiso 1 1 calc R . .
C10 C 0.8355(11) 0.1286(4) 1.2785(7) 0.057(3) Uani 1 1 d . . .
H10 H 0.7803 0.1524 1.2349 0.068 Uiso 1 1 calc R . .
C11 C 0.9879(9) 0.0598(3) 1.4099(7) 0.039(2) Uani 1 1 d . . .
H11 H 1.0397 0.0353 1.4537 0.046 Uiso 1 1 calc R . .
C12 C 0.8584(11) 0.1295(4) 1.3875(7) 0.051(3) Uani 1 1 d . . .
H12 H 0.8193 0.1553 1.4156 0.061 Uiso 1 1 calc R . .
C13 C 0.8876(11) 0.0913(4) 1.1242(8) 0.058(3) Uani 1 1 d . . .
H13A H 0.8073 0.1107 1.0866 0.070 Uiso 1 1 calc R . .
H13B H 0.8741 0.0576 1.0973 0.070 Uiso 1 1 calc R . .
C14 C 1.0152(11) 0.1131(4) 1.1034(7) 0.053(3) Uani 1 1 d . . .
H14A H 1.0962 0.0947 1.1436 0.063 Uiso 1 1 calc R . .
H14B H 1.0261 0.1474 1.1269 0.063 Uiso 1 1 calc R . .
C15 C 0.8979(10) 0.1361(3) 0.8089(7) 0.043(2) Uani 1 1 d . . .
H15 H 0.8286 0.1542 0.7615 0.052 Uiso 1 1 calc R . .
C16 C 1.0783(11) 0.0813(5) 0.8443(8) 0.070(4) Uani 1 1 d . . .
H16 H 1.1362 0.0604 0.8207 0.084 Uiso 1 1 calc R . .
C17 C 0.9098(11) 0.1379(4) 0.9132(8) 0.054(3) Uani 1 1 d . . .
H17 H 0.8498 0.1585 0.9352 0.065 Uiso 1 1 calc R . .
C18 C 1.0929(12) 0.0826(5) 0.9499(8) 0.075(4) Uani 1 1 d . . .
H18 H 1.1625 0.0641 0.9962 0.090 Uiso 1 1 calc R . .
C19 C 1.0060(10) 0.1110(4) 0.9875(7) 0.046(3) Uani 1 1 d . . .
C20 C 0.4957(9) 0.0744(4) 0.6172(6) 0.035(2) Uani 1 1 d . . .
H20 H 0.5030 0.1083 0.6057 0.042 Uiso 1 1 calc R . .
C21 C 0.6052(8) 0.0442(4) 0.6199(6) 0.034(2) Uani 1 1 d . . .
C22 C 0.5955(9) -0.0064(4) 0.6371(7) 0.042(2) Uani 1 1 d . . .
H22 H 0.6708 -0.0270 0.6413 0.050 Uiso 1 1 calc R . .
C23 C 0.7365(9) 0.0646(4) 0.6063(7) 0.036(2) Uani 1 1 d . . .
C24 C 0.3739(8) 0.0561(4) 0.6309(7) 0.037(2) Uani 1 1 d . . .
C25 C 0.4740(10) -0.0265(4) 0.6483(8) 0.049(3) Uani 1 1 d . . .
H25 H 0.4658 -0.0606 0.6572 0.059 Uiso 1 1 calc R . .
C26 C 0.2549(10) 0.0899(4) 0.6283(8) 0.045(3) Uani 1 1 d . . .
C27 C -0.2486(12) 0.2500 0.0654(12) 0.035(3) Uani 1 2 d S . .
C28 C -0.0928(13) 0.2500 0.1139(11) 0.039(3) Uani 1 2 d S A .
N1 N 0.9330(7) 0.0956(3) 1.4530(5) 0.0314(17) Uani 1 1 d . . .
N2 N 0.9851(7) 0.1084(3) 0.7740(6) 0.042(2) Uani 1 1 d . . .
O1 O 0.3505(8) 0.2500 0.0609(7) 0.040(2) Uani 1 2 d S A .
O2 O 0.1667(10) 0.2500 -0.0780(8) 0.088(4) Uani 1 2 d S A .
O3 O 0.7431(6) 0.1109(2) 0.5868(5) 0.0379(15) Uani 1 1 d . . .
O4 O 0.8399(6) 0.0371(2) 0.6176(5) 0.0385(15) Uani 1 1 d . . .
O5 O 0.1487(6) 0.0697(2) 0.6415(4) 0.0383(15) Uani 1 1 d . . .
O6 O 0.2669(7) 0.1355(3) 0.6120(7) 0.077(3) Uani 1 1 d . . .
O7 O -0.3241(8) 0.2500 0.1259(7) 0.037(2) Uani 1 2 d S . .
O8 O -0.3014(8) 0.2500 -0.0311(7) 0.039(2) Uani 1 2 d S . .
O9 O 1.0217(7) 0.1742(2) 0.6030(5) 0.0447(16) Uani 1 1 d D . .
O10 O 0.3715(9) 0.2500 -0.1620(7) 0.053(3) Uani 1 2 d SD A .
H9A H 1.046(13) 0.1789(19) 0.672(2) 0.15(4) Uiso 1 1 d D . .
H9B H 1.109(4) 0.1656(11) 0.608(11) 0.15(4) Uiso 1 1 d D . .
H10A H 0.2933(19) 0.2500 -0.143(2) 0.15(4) Uiso 1 2 d SD . .
H10B H 0.311(6) 0.2500 -0.227(2) 0.15(4) Uiso 1 2 d SD . .
O30 O -0.0283(10) 0.2500 -0.2689(7) 0.048(2) Uiso 1 2 d SD . .
H30A H 0.010(8) 0.2279(7) -0.219(3) 0.058 Uiso 1 1 d D . .
O31 O -0.2865(15) 0.2500 -0.2397(10) 0.093(4) Uiso 1 2 d SD . .
H31A H -0.282(12) 0.2274(8) -0.189(3) 0.111 Uiso 1 1 d D . .
O32 O -0.3433(18) 0.2500 0.3442(13) 0.127(5) Uiso 1 2 d SD . .
H32A H -0.402(7) 0.2281(8) 0.305(7) 0.153 Uiso 1 1 d D . .
O33 O -0.4567(10) 0.1665(3) 0.4181(7) 0.086 Uiso 1 1 d D . .
H33A H -0.409(11) 0.195(2) 0.444(6) 0.103 Uiso 1 1 d D . .
H33B H -0.463(12) 0.168(3) 0.349(3) 0.103 Uiso 1 1 d D . .
N50 N 0.496(4) 0.3262(13) -0.017(2) 0.040(2) Uiso 0.50 1 d P A 1
C50 C 0.492(2) 0.3558(9) -0.089(2) 0.040(2) Uiso 0.50 1 d P A 1
H50 H 0.5035 0.3416 -0.1498 0.048 Uiso 0.50 1 calc PR A 1
C51 C 0.474(3) 0.3521(12) 0.070(3) 0.043(10) Uiso 0.50 1 d P A 1
H51 H 0.4691 0.3337 0.1283 0.052 Uiso 0.50 1 calc PR A 1
C52 C 0.459(2) 0.4023(8) 0.0727(18) 0.048(6) Uiso 0.50 1 d P A 1
H52 H 0.4508 0.4171 0.1337 0.057 Uiso 0.50 1 calc PR A 1
C53 C 0.473(3) 0.4064(9) -0.093(2) 0.058(7) Uiso 0.50 1 d P A 1
H53 H 0.4727 0.4240 -0.1533 0.069 Uiso 0.50 1 calc PR A 1
C54 C 0.456(3) 0.4308(9) -0.0082(18) 0.057(6) Uiso 0.50 1 d P A 1
C55 C 0.436(3) 0.4851(11) -0.007(2) 0.071(7) Uiso 0.50 1 d P . 1
H55A H 0.3968 0.4933 0.0490 0.085 Uiso 0.50 1 calc PR . 1
H55B H 0.3692 0.4949 -0.0729 0.085 Uiso 0.50 1 calc PR . 1
N60 N 0.504(4) 0.3269(13) 0.000(2) 0.040(2) Uiso 0.50 1 d P A 2
C60 C 0.533(2) 0.3520(9) -0.090(2) 0.040(2) Uiso 0.50 1 d P A 2
H60 H 0.5461 0.3337 -0.1456 0.048 Uiso 0.50 1 calc PR A 2
C61 C 0.505(3) 0.3516(13) 0.084(3) 0.051(12) Uiso 0.50 1 d P A 2
H61 H 0.4900 0.3346 0.1402 0.061 Uiso 0.50 1 calc PR A 2
C62 C 0.527(3) 0.4041(9) 0.092(2) 0.062(7) Uiso 0.50 1 d P A 2
H62 H 0.5353 0.4209 0.1547 0.075 Uiso 0.50 1 calc PR A 2
C63 C 0.540(2) 0.4058(8) -0.0890(18) 0.048(6) Uiso 0.50 1 d P A 2
H63 H 0.5472 0.4233 -0.1474 0.058 Uiso 0.50 1 calc PR A 2
C64 C 0.537(3) 0.4301(9) -0.0002(19) 0.064(7) Uiso 0.50 1 d P A 2
C65 C 0.559(3) 0.4861(12) 0.018(2) 0.086(9) Uiso 0.50 1 d P . 2
H65A H 0.5986 0.4921 0.0923 0.103 Uiso 0.50 1 calc PR . 2
H65B H 0.6249 0.4973 -0.0172 0.103 Uiso 0.50 1 calc PR . 2

loop_
_atom_site_aniso_label
_atom_site_aniso_U_11
_atom_site_aniso_U_22
_atom_site_aniso_U_33
_atom_site_aniso_U_23
_atom_site_aniso_U_13
_atom_site_aniso_U_12
Ni1 0.0260(7) 0.0485(8) 0.0284(7) 0.0018(5) 0.0152(5) 0.0032(5)
Ni2 0.0235(9) 0.0290(9) 0.0476(11) 0.000 0.0163(8) 0.000
C1 0.031(8) 0.078(11) 0.053(10) 0.000 0.016(7) 0.000
C2 0.028(7) 0.051(9) 0.041(9) 0.000 0.015(6) 0.000
C3 0.021(8) 0.054(9) 0.063(11) 0.000 0.024(8) 0.000
C4 0.019(7) 0.043(8) 0.047(8) 0.000 0.011(6) 0.000
C5 0.022(7) 0.068(10) 0.039(9) 0.000 0.012(6) 0.000
C6 0.034(5) 0.055(7) 0.049(6) 0.005(5) 0.016(5) -0.002(5)
C7 0.047(10) 0.132(17) 0.041(10) 0.000 0.014(8) 0.000
C8 0.055(6) 0.063(7) 0.021(5) 0.006(5) 0.019(5) -0.006(5)
C9 0.041(6) 0.044(6) 0.033(6) 0.001(5) 0.014(5) 0.000(5)
C10 0.060(7) 0.079(9) 0.029(6) 0.012(6) 0.011(5) 0.014(6)
C11 0.047(6) 0.041(6) 0.036(6) 0.004(4) 0.026(5) 0.006(5)
C12 0.062(7) 0.061(7) 0.038(6) 0.005(5) 0.027(5) 0.017(6)
C13 0.069(8) 0.073(8) 0.039(6) 0.004(5) 0.026(6) -0.003(6)
C14 0.059(7) 0.077(8) 0.023(5) 0.003(5) 0.015(5) 0.013(6)
C15 0.062(7) 0.042(6) 0.031(6) 0.001(4) 0.024(5) 0.009(5)
C16 0.049(7) 0.124(11) 0.042(7) 0.016(7) 0.020(6) 0.040(7)
C17 0.063(7) 0.055(7) 0.051(7) -0.005(5) 0.025(6) 0.017(6)
C18 0.067(8) 0.129(12) 0.033(7) 0.019(7) 0.021(6) 0.050(8)
C19 0.052(6) 0.057(7) 0.033(6) -0.005(5) 0.021(5) -0.005(5)
C20 0.033(5) 0.040(6) 0.033(5) -0.005(4) 0.014(4) -0.005(4)
C21 0.027(5) 0.051(6) 0.028(5) -0.003(4) 0.016(4) 0.000(4)
C22 0.041(6) 0.045(7) 0.044(6) -0.002(5) 0.020(5) 0.010(5)
C23 0.029(5) 0.051(7) 0.036(6) -0.002(5) 0.021(4) 0.001(5)
C24 0.021(5) 0.055(7) 0.039(6) -0.005(5) 0.015(4) -0.006(4)
C25 0.044(6) 0.050(7) 0.064(7) 0.000(5) 0.033(6) -0.003(5)
C26 0.034(6) 0.060(8) 0.048(6) -0.009(5) 0.024(5) -0.002(5)
C27 0.025(7) 0.032(8) 0.056(10) 0.000 0.023(7) 0.000
C28 0.031(7) 0.035(8) 0.057(10) 0.000 0.021(7) 0.000
N1 0.032(4) 0.042(5) 0.028(4) 0.009(4) 0.020(3) 0.005(4)
N2 0.033(4) 0.059(5) 0.036(5) -0.004(4) 0.014(4) 0.004(4)
O1 0.025(5) 0.045(6) 0.056(6) 0.000 0.018(4) 0.000
O2 0.031(6) 0.194(14) 0.038(7) 0.000 0.011(5) 0.000
O3 0.028(3) 0.052(5) 0.040(4) 0.004(3) 0.019(3) 0.003(3)
O4 0.028(3) 0.051(4) 0.043(4) 0.003(3) 0.020(3) 0.006(3)
O5 0.023(3) 0.063(4) 0.033(4) 0.000(3) 0.015(3) -0.003(3)
O6 0.051(5) 0.058(5) 0.147(8) -0.004(5) 0.066(5) 0.006(4)
O7 0.022(4) 0.048(6) 0.045(5) 0.000 0.018(4) 0.000
O8 0.027(5) 0.054(6) 0.040(6) 0.000 0.017(4) 0.000
O9 0.042(4) 0.053(4) 0.042(4) -0.002(3) 0.018(3) 0.000(3)
O10 0.036(5) 0.075(7) 0.048(6) 0.000 0.013(5) 0.000

loop_
_atom_type_symbol
_atom_type_description
_atom_type_scat_dispersion_real
_atom_type_scat_dispersion_imag
_atom_type_scat_source
C C 0.0033 0.0016 'International Tables Vol C Tables 4.2.6.8 and 6.1.1.4'
H H 0.0000 0.0000 'International Tables Vol C Tables 4.2.6.8 and 6.1.1.4'
N N 0.0061 0.0033 'International Tables Vol C Tables 4.2.6.8 and 6.1.1.4'
O O 0.0106 0.0060 'International Tables Vol C Tables 4.2.6.8 and 6.1.1.4'
Ni Ni 0.3393 1.1124 'International Tables Vol C Tables 4.2.6.8 and 6.1.1.4'

loop_
_geom_angle_atom_site_label_1
_geom_angle_atom_site_label_2
_geom_angle_atom_site_label_3
_geom_angle
_geom_angle_site_symmetry_1
_geom_angle_site_symmetry_3
O5 Ni1 O9 97.4(3) 1_655 .
O5 Ni1 N1 89.5(2) 1_655 1_554
O9 Ni1 N1 87.6(3) . 1_554
O5 Ni1 N2 91.4(3) 1_655 .
O9 Ni1 N2 92.2(3) . .
N1 Ni1 N2 179.1(3) 1_554 .
O5 Ni1 O4 99.4(2) 1_655 .
O9 Ni1 O4 163.2(2) . .
N1 Ni1 O4 93.6(3) 1_554 .
N2 Ni1 O4 86.4(3) . .
O5 Ni1 O3 161.4(2) 1_655 .
O9 Ni1 O3 101.2(2) . .
N1 Ni1 O3 91.3(2) 1_554 .
N2 Ni1 O3 87.9(3) . .
O4 Ni1 O3 62.0(2) . .
O5 Ni1 C23 130.1(3) 1_655 .
O9 Ni1 C23 132.4(3) . .
N1 Ni1 C23 95.2(3) 1_554 .
N2 Ni1 C23 84.4(3) . .
O4 Ni1 C23 30.8(3) . .
O3 Ni1 C23 31.4(3) . .
O1 Ni2 N50 91.0(10) . 4_565
O1 Ni2 N50 91.0(10) . .
N50 Ni2 N50 175.1(15) 4_565 .
O1 Ni2 O10 97.2(4) . .
N50 Ni2 O10 87.7(8) 4_565 .
N50 Ni2 O10 87.7(8) . .
O1 Ni2 N60 88.5(10) . 4_565
N50 Ni2 N60 6.1(14) 4_565 4_565
N50 Ni2 N60 178.8(5) . 4_565
O10 Ni2 N60 93.5(8) . 4_565
O1 Ni2 N60 88.5(10) . .
N50 Ni2 N60 178.8(5) 4_565 .
N50 Ni2 N60 6.1(14) . .
O10 Ni2 N60 93.5(8) . .
N60 Ni2 N60 172.7(15) 4_565 .
O1 Ni2 O8 160.2(4) . 1_655
N50 Ni2 O8 89.8(10) 4_565 1_655
N50 Ni2 O8 89.8(10) . 1_655
O10 Ni2 O8 102.6(4) . 1_655
N60 Ni2 O8 90.3(10) 4_565 1_655
N60 Ni2 O8 90.3(10) . 1_655
O1 Ni2 O7 98.7(3) . 1_655
N50 Ni2 O7 92.0(8) 4_565 1_655
N50 Ni2 O7 92.0(8) . 1_655
O10 Ni2 O7 164.1(3) . 1_655
N60 Ni2 O7 87.0(8) 4_565 1_655
N60 Ni2 O7 87.0(8) . 1_655
O8 Ni2 O7 61.5(3) 1_655 1_655
O1 Ni2 C27 129.8(4) . 1_655
N50 Ni2 C27 91.1(9) 4_565 1_655
N50 Ni2 C27 91.1(9) . 1_655
O10 Ni2 C27 133.0(4) . 1_655
N60 Ni2 C27 88.5(9) 4_565 1_655
N60 Ni2 C27 88.5(9) . 1_655
O8 Ni2 C27 30.4(4) 1_655 1_655
O7 Ni2 C27 31.1(4) 1_655 1_655
C2 C1 C7 119.0(13) . .
C2 C1 H1 120.5 . .
C7 C1 H1 120.5 . .
C4 C2 C1 119.2(12) . .
C4 C2 C3 120.9(12) . .
C1 C2 C3 119.9(12) . .
O2 C3 O1 124.5(12) . .
O2 C3 C2 118.7(12) . .
O1 C3 C2 116.8(13) . .
C2 C4 C28 121.3(13) . .
C2 C4 H4 119.3 . .
C28 C4 H4 119.3 . .
C7 C5 C28 122.5(13) . .
C7 C5 H5 118.8 . .
C28 C5 H5 118.8 . .
C24 C6 C25 121.4(9) . .
C24 C6 H6 119.3 . .
C25 C6 H6 119.3 . .
C5 C7 C1 118.9(14) . .
C5 C7 H7 120.5 . .
C1 C7 H7 120.5 . .
C9 C8 C10 117.7(9) . .
C9 C8 C13 123.2(10) . .
C10 C8 C13 119.0(9) . .
C11 C9 C8 121.2(9) . .
C11 C9 H9 119.4 . .
C8 C9 H9 119.4 . .
C8 C10 C12 117.4(9) . .
C8 C10 H10 121.3 . .
C12 C10 H10 121.3 . .
N1 C11 C9 123.7(9) . .
N1 C11 H11 118.2 . .
C9 C11 H11 118.2 . .
N1 C12 C10 123.8(9) . .
N1 C12 H12 118.1 . .
C10 C12 H12 118.1 . .
C8 C13 C14 112.5(9) . .
C8 C13 H13A 109.1 . .
C14 C13 H13A 109.1 . .
C8 C13 H13B 109.1 . .
C14 C13 H13B 109.1 . .
H13A C13 H13B 107.8 . .
C13 C14 C19 111.9(8) . .
C13 C14 H14A 109.2 . .
C19 C14 H14A 109.2 . .
C13 C14 H14B 109.2 . .
C19 C14 H14B 109.2 . .
H14A C14 H14B 107.9 . .
N2 C15 C17 120.5(9) . .
N2 C15 H15 119.8 . .
C17 C15 H15 119.8 . .
N2 C16 C18 123.1(10) . .
N2 C16 H16 118.4 . .
C18 C16 H16 118.4 . .
C15 C17 C19 123.2(9) . .
C15 C17 H17 118.4 . .
C19 C17 H17 118.4 . .
C19 C18 C16 120.4(10) . .
C19 C18 H18 119.8 . .
C16 C18 H18 119.8 . .
C18 C19 C17 115.2(9) . .
C18 C19 C14 122.8(10) . .
C17 C19 C14 122.1(9) . .
C21 C20 C24 122.0(9) . .
C21 C20 H20 119.0 . .
C24 C20 H20 119.0 . .
C20 C21 C22 119.4(8) . .
C20 C21 C23 121.3(9) . .
C22 C21 C23 119.2(8) . .
C21 C22 C25 120.4(9) . .
C21 C22 H22 119.8 . .
C25 C22 H22 119.8 . .
O4 C23 O3 120.6(8) . .
O4 C23 C21 120.5(9) . .
O3 C23 C21 118.9(8) . .
O4 C23 Ni1 60.4(4) . .
O3 C23 Ni1 60.6(4) . .
C21 C23 Ni1 171.0(6) . .
C6 C24 C20 118.2(8) . .
C6 C24 C26 120.4(8) . .
C20 C24 C26 121.4(9) . .
C22 C25 C6 118.5(9) . .
C22 C25 H25 120.8 . .
C6 C25 H25 120.8 . .
O6 C26 O5 125.0(9) . .
O6 C26 C24 118.4(8) . .
O5 C26 C24 116.6(9) . .
O8 C27 O7 120.5(11) . .
O8 C27 C28 121.1(11) . .
O7 C27 C28 118.4(12) . .
O8 C27 Ni2 59.7(6) . 1_455
O7 C27 Ni2 60.8(6) . 1_455
C28 C27 Ni2 179.2(10) . 1_455
C5 C28 C4 119.0(12) . .
C5 C28 C27 121.9(12) . .
C4 C28 C27 119.1(12) . .
C11 N1 C12 116.2(8) . .
C11 N1 Ni1 123.9(6) . 1_556
C12 N1 Ni1 119.9(6) . 1_556
C16 N2 C15 117.4(8) . .
C16 N2 Ni1 121.2(7) . .
C15 N2 Ni1 120.9(6) . .
C3 O1 Ni2 127.1(9) . .
C23 O3 Ni1 88.1(5) . .
C23 O4 Ni1 88.8(6) . .
C26 O5 Ni1 125.8(7) . 1_455
C27 O7 Ni2 88.1(8) . 1_455
C27 O8 Ni2 89.9(7) . 1_455
Ni1 O9 H9A 93.6(17) . .
Ni1 O9 H9B 93.5(17) . .
H9A O9 H9B 90(4) . .
Ni2 O10 H10A 94.1(18) . .
Ni2 O10 H10B 176(4) . .
H10A O10 H10B 82(4) . .
H33A O33 H33B 103(4) . .
C50 N50 C51 110(3) . .
C50 N50 Ni2 132(2) . .
C51 N50 Ni2 117(2) . .
N50 C50 C53 130(3) . .
N50 C50 H50 115.2 . .
C53 C50 H50 115.2 . .
C52 C51 N50 123(3) . .
C52 C51 H51 118.5 . .
N50 C51 H51 118.5 . .
C54 C52 C51 122(3) . .
C54 C52 H52 118.8 . .
C51 C52 H52 118.8 . .
C54 C53 C50 120(2) . .
C54 C53 H53 120.1 . .
C50 C53 H53 120.1 . .
C52 C54 C53 115(2) . .
C52 C54 C55 123(2) . .
C53 C54 C55 122(2) . .
C54 C55 C55 115(3) . 3_665
C54 C55 H55A 108.6 . .
C55 C55 H55A 108.6 3_665 .
C54 C55 H55B 108.6 . .
C55 C55 H55B 108.6 3_665 .
H55A C55 H55B 107.6 . .
C61 N60 C60 121(3) . .
C61 N60 Ni2 124(3) . .
C60 N60 Ni2 114(2) . .
C63 C60 N60 118(2) . .
C63 C60 H60 121.0 . .
N60 C60 H60 121.0 . .
N60 C61 C62 122(3) . .
N60 C61 H61 118.9 . .
C62 C61 H61 118.9 . .
C61 C62 C64 117(3) . .
C61 C62 H62 121.3 . .
C64 C62 H62 121.3 . .
C64 C63 C60 118(2) . .
C64 C63 H63 120.9 . .
C60 C63 H63 120.9 . .
C63 C64 C62 122(2) . .
C63 C64 C65 125(2) . .
C62 C64 C65 113(2) . .
C65 C65 C64 115(4) 3_665 .
C65 C65 H65A 108.6 3_665 .
C64 C65 H65A 108.6 . .
C65 C65 H65B 108.6 3_665 .
C64 C65 H65B 108.6 . .
H65A C65 H65B 107.6 . .

loop_
_geom_bond_atom_site_label_1
_geom_bond_atom_site_label_2
_geom_bond_distance
_geom_bond_site_symmetry_2
Ni1 O5 2.020(6) 1_655
Ni1 O9 2.060(6) .
Ni1 N1 2.076(7) 1_554
Ni1 N2 2.092(7) .
Ni1 O4 2.130(6) .
Ni1 O3 2.134(6) .
Ni1 C23 2.449(9) .
Ni2 O1 2.004(8) .
Ni2 N50 2.05(4) 4_565
Ni2 N50 2.05(4) .
Ni2 O10 2.052(10) .
Ni2 N60 2.07(4) 4_565
Ni2 N60 2.07(4) .
Ni2 O8 2.114(8) 1_655
Ni2 O7 2.137(8) 1_655
Ni2 C27 2.447(12) 1_655
C1 C2 1.376(18) .
C1 C7 1.45(2) .
C1 H1 0.9300 .
C2 C4 1.375(17) .
C2 C3 1.494(18) .
C3 O2 1.236(16) .
C3 O1 1.251(15) .
C4 C28 1.377(17) .
C4 H4 0.9300 .
C5 C7 1.323(19) .
C5 C28 1.370(18) .
C5 H5 0.9300 .
C6 C24 1.372(13) .
C6 C25 1.405(13) .
C6 H6 0.9300 .
C7 H7 0.9300 .
C8 C9 1.351(12) .
C8 C10 1.387(14) .
C8 C13 1.492(12) .
C9 C11 1.349(12) .
C9 H9 0.9300 .
C10 C12 1.403(13) .
C10 H10 0.9300 .
C11 N1 1.324(11) .
C11 H11 0.9300 .
C12 N1 1.330(11) .
C12 H12 0.9300 .
C13 C14 1.513(14) .
C13 H13A 0.9700 .
C13 H13B 0.9700 .
C14 C19 1.522(12) .
C14 H14A 0.9700 .
C14 H14B 0.9700 .
C15 N2 1.337(11) .
C15 C17 1.361(13) .
C15 H15 0.9300 .
C16 N2 1.333(12) .
C16 C18 1.372(14) .
C16 H16 0.9300 .
C17 C19 1.371(13) .
C17 H17 0.9300 .
C18 C19 1.364(14) .
C18 H18 0.9300 .
C20 C21 1.364(12) .
C20 C24 1.388(11) .
C20 H20 0.9300 .
C21 C22 1.385(12) .
C21 C23 1.497(12) .
C22 C25 1.389(12) .
C22 H22 0.9300 .
C23 O4 1.253(10) .
C23 O3 1.275(11) .
C24 C26 1.498(13) .
C25 H25 0.9300 .
C26 O6 1.256(12) .
C26 O5 1.261(11) .
C27 O8 1.238(15) .
C27 O7 1.265(14) .
C27 C28 1.515(17) .
C27 Ni2 2.447(12) 1_455
N1 Ni1 2.076(7) 1_556
O5 Ni1 2.020(6) 1_455
O7 Ni2 2.137(8) 1_455
O8 Ni2 2.114(8) 1_455
O9 H9A 0.88(2) .
O9 H9B 0.89(2) .
O10 H10A 0.90(2) .
O10 H10B 0.90(2) .
O30 H30A 0.89(2) .
O31 H31A 0.90(2) .
O32 H32A 0.89(2) .
O33 H33A 0.91(2) .
O33 H33B 0.90(2) .
N50 C50 1.24(4) .
N50 C51 1.43(5) .
C50 C53 1.37(3) .
C50 H50 0.9300 .
C51 C52 1.36(4) .
C51 H51 0.9300 .
C52 C54 1.31(3) .
C52 H52 0.9300 .
C53 C54 1.36(3) .
C53 H53 0.9300 .
C54 C55 1.47(3) .
C55 C55 1.48(5) 3_665
C55 H55A 0.9700 .
C55 H55B 0.9700 .
N60 C61 1.30(4) .
N60 C60 1.48(4) .
C60 C63 1.45(3) .
C60 H60 0.9300 .
C61 C62 1.43(4) .
C61 H61 0.9300 .
C62 C64 1.44(3) .
C62 H62 0.9300 .
C63 C64 1.36(3) .
C63 H63 0.9300 .
C64 C65 1.53(4) .
C65 C65 1.36(5) 3_665
C65 H65A 0.9700 .
C65 H65B 0.9700 .
